data_7021137
loop_
_publ_author_name
'Schulte To Brinke, Christian'
'Pape, Tania'
'Hahn, F. Ekkehardt'

_publ_section_title
;
 Synthesis of polynuclear Ag(i) and Au(i) complexes from macrocyclic
 tetraimidazolium salts.
;
_journal_issue 20
_journal_name_full 'Dalton transactions (Cambridge, England : 2003)'
_journal_page_first 7330
_journal_page_last 7337
_journal_paper_doi 10.1039/c2dt32905k
_journal_volume 42
_journal_year 2013
_chemical_formula_sum 'C32 H34 Ag2 F12 N8 O P2 S'
_chemical_formula_weight 1084.41
_chemical_name_systematic
;
?
;
_space_group_IT_number 14
_symmetry_cell_setting monoclinic
_symmetry_space_group_name_Hall '-P 2yn'
_symmetry_space_group_name_H-M 'P 1 21/n 1'
_atom_sites_solution_hydrogens geom
_atom_sites_solution_primary direct
_atom_sites_solution_secondary difmap
_audit_creation_method SHELXL-97
_cell_angle_alpha 90.00
_cell_angle_beta 99.567(3)
_cell_angle_gamma 90.00
_cell_formula_units_Z 4
_cell_length_a 11.1472(6)
_cell_length_b 14.5134(7)
_cell_length_c 31.8567(12)
_cell_measurement_reflns_used 900
_cell_measurement_temperature 153(2)
_cell_measurement_theta_max 75
_cell_measurement_theta_min 1
_cell_volume 5082.2(4)
_computing_cell_refinement 'SAINT (Bruker AXS, 2000)'
_computing_data_collection 'SMART (Bruker AXS, 2000)'
_computing_data_reduction 'SAINT,SADABS (Bruker AXS, 2000)'
_computing_molecular_graphics
;
ORTEP3,L.J. Farrugia, J. Appl. Cryst. (1997) 30, 565
;
_computing_publication_material
;
Bruker SHELXTL
;
_computing_structure_refinement
;
SHELXL-97, G. M. Sheldrick, Acta Cryst. (2008) A64, 112-122
;
_computing_structure_solution
;
SHELXS-97 , G. M. Sheldrick, Acta Cryst. (2008) A64, 112-122
;
_diffrn_ambient_temperature 153(2)
_diffrn_detector_area_resol_mean 80
_diffrn_measured_fraction_theta_full 0.929
_diffrn_measured_fraction_theta_max 0.929
_diffrn_measurement_device_type 'CCD area detector'
_diffrn_measurement_method 'Omega and Phi scans'
_diffrn_radiation_monochromator goebel-mirror
_diffrn_radiation_source 'rotating anode'
_diffrn_radiation_type CuK\a
_diffrn_radiation_wavelength 1.54178
_diffrn_reflns_av_R_equivalents 0.0894
_diffrn_reflns_av_sigmaI/netI 0.1244
_diffrn_reflns_limit_h_max 13
_diffrn_reflns_limit_h_min -12
_diffrn_reflns_limit_k_max 16
_diffrn_reflns_limit_k_min -17
_diffrn_reflns_limit_l_max 38
_diffrn_reflns_limit_l_min -38
_diffrn_reflns_number 27706
_diffrn_reflns_theta_full 72.63
_diffrn_reflns_theta_max 72.63
_diffrn_reflns_theta_min 3.35
_exptl_absorpt_coefficient_mu 7.846
_exptl_absorpt_correction_T_max 0.6503
_exptl_absorpt_correction_T_min 0.2771
_exptl_absorpt_correction_type multi-scan
_exptl_absorpt_process_details
;
Corrections were done with the SADABS program, utilizing the none merged
raw data obtained from the integration process. Integration and final cell
refinement were done with SAINT.
SADABS reports ratio of Tmin/Tmax = 0.279065
;
_exptl_crystal_colour colourless
_exptl_crystal_density_diffrn 1.417
_exptl_crystal_density_method 'not measured'
_exptl_crystal_description 'transparent stick'
_exptl_crystal_F_000 2152
_exptl_crystal_size_max 0.22
_exptl_crystal_size_mid 0.07
_exptl_crystal_size_min 0.06
_refine_diff_density_max 1.910
_refine_diff_density_min -1.594
_refine_diff_density_rms 0.155
_refine_ls_extinction_method none
_refine_ls_goodness_of_fit_ref 1.035
_refine_ls_hydrogen_treatment noref
_refine_ls_matrix_type full
_refine_ls_number_parameters 529
_refine_ls_number_reflns 9380
_refine_ls_number_restraints 0
_refine_ls_restrained_S_all 1.035
_refine_ls_R_factor_all 0.0870
_refine_ls_R_factor_gt 0.0744
_refine_ls_shift/su_max 0.002
_refine_ls_shift/su_mean 0.000
_refine_ls_structure_factor_coef Fsqd
_refine_ls_weighting_details 'calc w=1/[\s^2^(Fo^2^)+(0.1174P)^2^+0.0000P] where P=(Fo^2^+2Fc^2^)/3'
_refine_ls_weighting_scheme calc
_refine_ls_wR_factor_gt 0.1988
_refine_ls_wR_factor_ref 0.2119
_reflns_number_gt 7314
_reflns_number_total 9380
_reflns_threshold_expression >2sigma(I)
_cod_data_source_file c2dt32905k.txt
_cod_data_source_block platon
_cod_original_sg_symbol_H-M P2(1)/n
_cod_database_code 7021137

loop_
_symmetry_equiv_pos_as_xyz
'x, y, z'
'-x+1/2, y+1/2, -z+1/2'
'-x, -y, -z'
'x-1/2, -y-1/2, z-1/2'

loop_
_atom_site_label
_atom_site_type_symbol
_atom_site_fract_x
_atom_site_fract_y
_atom_site_fract_z
_atom_site_U_iso_or_equiv
_atom_site_adp_type
_atom_site_occupancy
_atom_site_symmetry_multiplicity
_atom_site_calc_flag
_atom_site_refinement_flags
Ag1 Ag 0.62340(4) 0.04657(3) 0.974675(12) 0.03659(17) Uani 1 1 d .
Ag2 Ag 0.69558(4) 0.13607(3) 0.896517(13) 0.04029(17) Uani 1 1 d .
S31 S 0.3970(2) 0.1602(3) 0.84613(9) 0.1170(13) Uani 1 1 d .
P1 P 0.25275(19) 0.42790(12) 0.92630(8) 0.0617(5) Uani 1 1 d .
P2 P 0.17914(16) 0.88176(13) 0.79137(5) 0.0458(4) Uani 1 1 d .
F1 F 0.1814(6) 0.4015(5) 0.8818(2) 0.1044(19) Uani 1 1 d .
F2 F 0.3472(6) 0.3486(4) 0.9226(2) 0.102(2) Uani 1 1 d .
F3 F 0.1602(6) 0.5043(4) 0.9342(2) 0.119(2) Uani 1 1 d .
F4 F 0.3278(6) 0.4519(5) 0.9721(2) 0.112(2) Uani 1 1 d .
F5 F 0.1723(6) 0.3541(4) 0.9479(2) 0.110(2) Uani 1 1 d .
F6 F 0.3093(5) 0.8707(5) 0.81792(17) 0.113(2) Uani 1 1 d .
F7 F 0.1522(9) 0.9596(8) 0.8206(3) 0.193(6) Uani 1 1 d .
F8 F 0.1263(9) 0.8354(11) 0.8272(3) 0.217(7) Uani 1 1 d .
F9 F 0.2291(8) 0.9406(10) 0.7590(4) 0.215(6) Uani 1 1 d .
F10 F 0.2120(10) 0.8077(9) 0.7613(3) 0.211(6) Uani 1 1 d .
F11 F 0.0494(5) 0.8919(8) 0.76521(18) 0.156(4) Uani 1 1 d .
F12 F 0.3314(8) 0.4991(5) 0.9075(2) 0.132(3) Uani 1 1 d .
O31 O 0.4502(4) 0.1292(3) 0.88914(15) 0.0357(11) Uani 0.80 1 d P
O31A O 0.426(2) 0.1301(14) 0.8052(7) 0.044(5) Uiso 0.20 1 d P
N1 N 0.6730(5) -0.1548(3) 0.98585(17) 0.0429(12) Uani 1 1 d .
N2 N 0.6131(5) -0.1373(3) 0.91918(16) 0.0418(12) Uani 1 1 d .
N3 N 0.6758(5) -0.0684(4) 0.85854(16) 0.0431(12) Uani 1 1 d .
N4 N 0.8229(5) 0.0102(4) 0.84141(15) 0.0441(12) Uani 1 1 d .
N5 N 0.8447(6) 0.3100(4) 0.91483(18) 0.0544(15) Uani 1 1 d .
N6 N 0.7005(6) 0.3214(4) 0.95203(18) 0.0542(15) Uani 1 1 d .
N7 N 0.6308(5) 0.2530(3) 1.01188(17) 0.0448(12) Uani 1 1 d .
N8 N 0.6804(5) 0.1450(3) 1.05767(16) 0.0408(12) Uani 1 1 d .
C1 C 0.6333(6) -0.0904(4) 0.95615(19) 0.0374(13) Uani 1 1 d .
C2 C 0.6784(8) -0.2387(5) 0.9671(3) 0.060(2) Uani 1 1 d .
H2 H 0.7047 -0.2945 0.9813 0.073 Uiso 1 1 calc R
C3 C 0.6403(7) -0.2291(4) 0.9253(3) 0.0564(18) Uani 1 1 d .
H3 H 0.6334 -0.2760 0.9042 0.068 Uiso 1 1 calc R
C4 C 0.5754(5) -0.0939(5) 0.87766(19) 0.0429(14) Uani 1 1 d .
H4A H 0.5235 -0.1373 0.8587 0.051 Uiso 1 1 calc R
H4B H 0.5262 -0.0385 0.8812 0.051 Uiso 1 1 calc R
C5 C 0.7292(5) 0.0167(4) 0.86255(18) 0.0383(13) Uani 1 1 d .
C6 C 0.7402(7) -0.1258(6) 0.8345(2) 0.0560(19) Uani 1 1 d .
H6 H 0.7233 -0.1884 0.8272 0.067 Uiso 1 1 calc R
C7 C 0.8329(7) -0.0725(6) 0.8239(2) 0.0579(19) Uani 1 1 d .
H7 H 0.8922 -0.0909 0.8073 0.070 Uiso 1 1 calc R
C8 C 0.9079(6) 0.0886(6) 0.8379(2) 0.0530(18) Uani 1 1 d .
H8A H 0.9665 0.0702 0.8192 0.064 Uiso 1 1 calc R
H8B H 0.9546 0.1024 0.8664 0.064 Uiso 1 1 calc R
C9 C 0.8418(6) 0.1736(6) 0.8202(2) 0.0532(18) Uani 1 1 d .
C10 C 0.7718(7) 0.1671(7) 0.7800(2) 0.067(2) Uani 1 1 d .
H10 H 0.7683 0.1104 0.7649 0.081 Uiso 1 1 calc R
C11 C 0.7066(8) 0.2426(8) 0.7613(2) 0.081(3) Uani 1 1 d .
H11 H 0.6572 0.2368 0.7341 0.097 Uiso 1 1 calc R
C12 C 0.7138(8) 0.3264(8) 0.7825(3) 0.076(3) Uani 1 1 d .
H12 H 0.6702 0.3782 0.7697 0.091 Uiso 1 1 calc R
C13 C 0.7821(8) 0.3343(7) 0.8212(3) 0.069(2) Uani 1 1 d .
H13 H 0.7855 0.3921 0.8353 0.083 Uiso 1 1 calc R
C14 C 0.8491(6) 0.2598(6) 0.8416(2) 0.0529(18) Uani 1 1 d .
C15 C 0.9205(7) 0.2754(6) 0.8855(2) 0.0583(19) Uani 1 1 d .
H15A H 0.9584 0.2166 0.8965 0.070 Uiso 1 1 calc R
H15B H 0.9867 0.3201 0.8837 0.070 Uiso 1 1 calc R
C16 C 0.7461(6) 0.2649(5) 0.9243(2) 0.0464(15) Uani 1 1 d .
C17 C 0.8631(11) 0.3918(6) 0.9361(3) 0.087(3) Uani 1 1 d .
H17 H 0.9267 0.4345 0.9344 0.104 Uiso 1 1 calc R
C18 C 0.7734(10) 0.4009(6) 0.9600(3) 0.084(3) Uani 1 1 d .
H18 H 0.7622 0.4506 0.9784 0.100 Uiso 1 1 calc R
C19 C 0.5983(7) 0.2967(5) 0.9715(2) 0.0510(16) Uani 1 1 d .
H19A H 0.5510 0.3531 0.9752 0.061 Uiso 1 1 calc R
H19B H 0.5450 0.2548 0.9522 0.061 Uiso 1 1 calc R
C20 C 0.6409(6) 0.1585(4) 1.01572(17) 0.0359(12) Uani 1 1 d .
C21 C 0.6633(7) 0.2952(5) 1.0509(2) 0.0560(18) Uani 1 1 d .
H21 H 0.6643 0.3596 1.0562 0.067 Uiso 1 1 calc R
C22 C 0.6929(7) 0.2293(5) 1.0797(2) 0.0550(18) Uani 1 1 d .
H22 H 0.7177 0.2375 1.1095 0.066 Uiso 1 1 calc R
C23 C 0.7029(6) 0.0543(4) 1.07681(19) 0.0438(15) Uani 1 1 d .
H23A H 0.6307 0.0148 1.0680 0.053 Uiso 1 1 calc R
H23B H 0.7157 0.0602 1.1082 0.053 Uiso 1 1 calc R
C24 C 0.8151(6) 0.0081(5) 1.06346(16) 0.0405(14) Uani 1 1 d .
C25 C 0.9262(6) 0.0566(5) 1.0729(2) 0.0500(17) Uani 1 1 d .
H25 H 0.9283 0.1142 1.0871 0.060 Uiso 1 1 calc R
C26 C 1.0321(7) 0.0219(7) 1.0617(2) 0.063(2) Uani 1 1 d .
H26 H 1.1060 0.0557 1.0676 0.075 Uiso 1 1 calc R
C27 C 1.0282(6) -0.0610(6) 1.0424(2) 0.0531(18) Uani 1 1 d .
H27 H 1.1007 -0.0853 1.0347 0.064 Uiso 1 1 calc R
C28 C 0.9242(7) -0.1106(5) 1.0335(2) 0.0509(17) Uani 1 1 d .
H28 H 0.9253 -0.1690 1.0202 0.061 Uiso 1 1 calc R
C29 C 0.8145(6) -0.0766(5) 1.04387(18) 0.0407(14) Uani 1 1 d .
C30 C 0.7026(7) -0.1358(4) 1.0324(2) 0.0465(16) Uani 1 1 d .
H30A H 0.7155 -0.1950 1.0479 0.056 Uiso 1 1 calc R
H30B H 0.6326 -0.1044 1.0416 0.056 Uiso 1 1 calc R
C31 C 0.4502(11) 0.2712(10) 0.8376(4) 0.122(5) Uani 1 1 d .
H31A H 0.5362 0.2680 0.8347 0.183 Uiso 1 1 calc R
H31B H 0.4410 0.3107 0.8618 0.183 Uiso 1 1 calc R
H31C H 0.4030 0.2968 0.8115 0.183 Uiso 1 1 calc R
C32 C 0.2432(9) 0.1832(9) 0.8409(4) 0.107(4) Uani 1 1 d .
H32A H 0.2135 0.2067 0.8122 0.161 Uiso 1 1 calc R
H32B H 0.2293 0.2295 0.8620 0.161 Uiso 1 1 calc R
H32C H 0.1995 0.1265 0.8455 0.161 Uiso 1 1 calc R

loop_
_atom_site_aniso_label
_atom_site_aniso_U_11
_atom_site_aniso_U_22
_atom_site_aniso_U_33
_atom_site_aniso_U_23
_atom_site_aniso_U_13
_atom_site_aniso_U_12
Ag1 0.0525(3) 0.0338(3) 0.0259(2) -0.00108(15) 0.01368(19) 0.00307(16)
Ag2 0.0450(3) 0.0487(3) 0.0292(2) 0.00385(17) 0.0121(2) 0.00181(17)
S31 0.0681(15) 0.201(3) 0.0778(16) 0.080(2) -0.0004(13) -0.0064(17)
P1 0.0714(13) 0.0341(9) 0.0809(14) -0.0074(9) 0.0161(11) 0.0046(8)
P2 0.0504(10) 0.0593(10) 0.0294(7) -0.0061(7) 0.0117(7) -0.0050(7)
F1 0.129(5) 0.098(4) 0.081(4) -0.005(3) 0.001(3) -0.022(4)
F2 0.096(4) 0.076(3) 0.135(5) -0.032(3) 0.016(4) 0.025(3)
F3 0.136(5) 0.085(4) 0.143(6) -0.008(4) 0.048(5) 0.039(4)
F4 0.134(5) 0.103(5) 0.098(5) -0.040(4) 0.018(4) -0.012(4)
F5 0.116(5) 0.091(4) 0.115(5) 0.033(4) -0.001(4) -0.026(3)
F6 0.072(3) 0.207(8) 0.055(3) -0.012(4) -0.001(3) 0.031(4)
F7 0.186(9) 0.243(12) 0.131(7) -0.105(8) -0.029(6) 0.122(8)
F8 0.140(7) 0.365(18) 0.151(8) 0.134(10) 0.038(6) -0.054(9)
F9 0.118(6) 0.313(15) 0.221(11) 0.194(11) 0.046(6) 0.007(7)
F10 0.205(9) 0.258(13) 0.145(7) -0.142(9) -0.045(7) 0.098(9)
F11 0.055(3) 0.354(13) 0.054(3) -0.030(5) -0.001(3) 0.010(5)
F12 0.189(7) 0.090(4) 0.132(6) -0.010(4) 0.074(5) -0.067(5)
O31 0.037(3) 0.044(3) 0.031(2) 0.012(2) 0.019(2) 0.006(2)
N1 0.055(3) 0.038(3) 0.040(3) 0.006(2) 0.019(2) 0.002(2)
N2 0.051(3) 0.045(3) 0.034(3) -0.008(2) 0.019(2) -0.007(2)
N3 0.045(3) 0.058(3) 0.028(2) -0.008(2) 0.011(2) 0.006(2)
N4 0.039(3) 0.072(4) 0.026(2) -0.002(2) 0.021(2) 0.006(2)
N5 0.069(4) 0.058(4) 0.039(3) 0.008(3) 0.018(3) -0.013(3)
N6 0.087(4) 0.038(3) 0.044(3) 0.010(2) 0.030(3) 0.001(3)
N7 0.065(3) 0.033(3) 0.042(3) -0.003(2) 0.022(3) 0.008(2)
N8 0.056(3) 0.041(3) 0.029(2) 0.000(2) 0.017(2) 0.000(2)
C1 0.049(3) 0.034(3) 0.033(3) 0.000(2) 0.016(3) 0.000(2)
C2 0.093(6) 0.033(3) 0.062(4) -0.003(3) 0.029(4) 0.009(3)
C3 0.080(5) 0.028(3) 0.066(5) -0.017(3) 0.027(4) 0.002(3)
C4 0.037(3) 0.059(4) 0.036(3) -0.010(3) 0.013(3) -0.001(3)
C5 0.041(3) 0.049(3) 0.028(3) -0.007(3) 0.014(2) -0.003(2)
C6 0.065(5) 0.068(5) 0.039(3) -0.021(3) 0.019(3) 0.005(3)
C7 0.045(4) 0.094(6) 0.037(3) -0.014(4) 0.013(3) 0.006(4)
C8 0.036(3) 0.094(6) 0.032(3) 0.007(3) 0.017(3) -0.006(3)
C9 0.048(4) 0.084(5) 0.031(3) 0.021(3) 0.017(3) -0.008(3)
C10 0.068(5) 0.112(7) 0.026(3) 0.014(4) 0.018(3) -0.008(4)
C11 0.065(5) 0.143(9) 0.032(3) 0.041(5) 0.002(4) -0.012(5)
C12 0.081(6) 0.099(7) 0.049(4) 0.035(5) 0.016(4) 0.000(5)
C13 0.071(5) 0.089(6) 0.051(4) 0.028(4) 0.019(4) 0.002(4)
C14 0.047(4) 0.078(5) 0.037(3) 0.022(3) 0.017(3) -0.007(3)
C15 0.058(4) 0.066(5) 0.052(4) 0.018(4) 0.013(3) -0.008(3)
C16 0.060(4) 0.044(4) 0.035(3) 0.007(3) 0.008(3) -0.004(3)
C17 0.128(9) 0.064(5) 0.076(6) 0.009(5) 0.039(6) -0.039(5)
C18 0.134(8) 0.042(4) 0.084(6) -0.006(4) 0.041(6) -0.022(5)
C19 0.069(4) 0.035(3) 0.053(4) 0.008(3) 0.021(3) 0.011(3)
C20 0.053(3) 0.033(3) 0.026(3) -0.003(2) 0.018(3) -0.001(2)
C21 0.082(5) 0.041(4) 0.050(4) -0.017(3) 0.026(4) -0.005(3)
C22 0.077(5) 0.054(4) 0.034(3) -0.017(3) 0.013(3) -0.004(3)
C23 0.063(4) 0.046(4) 0.025(3) 0.010(2) 0.018(3) 0.002(3)
C24 0.052(4) 0.058(4) 0.014(2) 0.006(2) 0.013(2) -0.003(3)
C25 0.055(4) 0.059(4) 0.033(3) 0.008(3) -0.001(3) -0.002(3)
C26 0.046(4) 0.097(6) 0.044(4) 0.022(4) 0.002(3) 0.003(4)
C27 0.040(4) 0.076(5) 0.044(4) 0.021(4) 0.010(3) 0.018(3)
C28 0.063(4) 0.062(4) 0.031(3) 0.016(3) 0.017(3) 0.028(3)
C29 0.049(3) 0.052(4) 0.024(2) 0.010(3) 0.015(3) 0.008(3)
C30 0.071(4) 0.040(3) 0.033(3) 0.016(3) 0.021(3) 0.007(3)
C31 0.107(8) 0.149(11) 0.104(8) 0.090(9) 0.003(7) -0.016(7)
C32 0.059(6) 0.118(9) 0.140(11) 0.012(8) 0.002(6) -0.001(6)

loop_
_atom_type_symbol
_atom_type_description
_atom_type_scat_dispersion_real
_atom_type_scat_dispersion_imag
_atom_type_scat_source
C C 0.0181 0.0091 'International Tables Vol C Tables 4.2.6.8 and 6.1.1.4'
H H 0.0000 0.0000 'International Tables Vol C Tables 4.2.6.8 and 6.1.1.4'
N N 0.0311 0.0180 'International Tables Vol C Tables 4.2.6.8 and 6.1.1.4'
F F 0.0727 0.0534 'International Tables Vol C Tables 4.2.6.8 and 6.1.1.4'
P P 0.2955 0.4335 'International Tables Vol C Tables 4.2.6.8 and 6.1.1.4'
Ag Ag 0.1306 4.2820 'International Tables Vol C Tables 4.2.6.8 and 6.1.1.4'
S S 0.3331 0.5567 'International Tables Vol C Tables 4.2.6.8 and 6.1.1.4'
O O 0.0492 0.0322 'International Tables Vol C Tables 4.2.6.8 and 6.1.1.4'

loop_
_geom_angle_atom_site_label_1
_geom_angle_atom_site_label_2
_geom_angle_atom_site_label_3
_geom_angle
C20 Ag1 C1 157.3(2)
C20 Ag1 Ag2 99.92(16)
C1 Ag1 Ag2 98.18(17)
C16 Ag2 C5 152.6(3)
C16 Ag2 Ag1 97.13(18)
C5 Ag2 Ag1 99.41(17)
O31A S31 O31 128.7(9)
O31A S31 C32 109.5(10)
O31 S31 C32 112.9(5)
O31A S31 C31 90.4(10)
O31 S31 C31 109.4(5)
C32 S31 C31 99.4(6)
F12 P1 F1 92.8(4)
F12 P1 F3 91.1(4)
F1 P1 F3 94.0(4)
F12 P1 F2 91.8(4)
F1 P1 F2 89.9(4)
F3 P1 F2 175.0(4)
F12 P1 F4 87.9(4)
F1 P1 F4 178.2(4)
F3 P1 F4 87.6(4)
F2 P1 F4 88.4(4)
F12 P1 F5 177.8(4)
F1 P1 F5 89.4(4)
F3 P1 F5 88.5(4)
F2 P1 F5 88.4(4)
F4 P1 F5 89.9(4)
F9 P2 F10 79.4(8)
F9 P2 F8 171.9(10)
F10 P2 F8 108.7(9)
F9 P2 F7 97.5(9)
F10 P2 F7 176.5(9)
F8 P2 F7 74.4(7)
F9 P2 F11 89.8(5)
F10 P2 F11 91.7(5)
F8 P2 F11 90.1(5)
F7 P2 F11 89.8(5)
F9 P2 F6 90.7(5)
F10 P2 F6 88.2(4)
F8 P2 F6 89.4(5)
F7 P2 F6 90.3(4)
F11 P2 F6 179.4(5)
C1 N1 C2 110.1(6)
C1 N1 C30 124.2(5)
C2 N1 C30 125.7(6)
C1 N2 C3 111.4(6)
C1 N2 C4 123.7(5)
C3 N2 C4 124.8(6)
C5 N3 C6 109.4(6)
C5 N3 C4 124.2(5)
C6 N3 C4 126.3(6)
C7 N4 C5 113.6(6)
C7 N4 C8 123.7(6)
C5 N4 C8 122.7(6)
C16 N5 C17 111.7(7)
C16 N5 C15 123.8(6)
C17 N5 C15 124.4(7)
C16 N6 C18 110.1(7)
C16 N6 C19 122.7(6)
C18 N6 C19 127.0(7)
C21 N7 C20 110.9(5)
C21 N7 C19 127.2(6)
C20 N7 C19 121.8(5)
C20 N8 C22 111.0(5)
C20 N8 C23 123.4(5)
C22 N8 C23 125.6(5)
N2 C1 N1 104.5(5)
N2 C1 Ag1 136.2(5)
N1 C1 Ag1 119.2(4)
C3 C2 N1 108.3(6)
C2 C3 N2 105.6(6)
N3 C4 N2 112.0(5)
N4 C5 N3 104.7(5)
N4 C5 Ag2 122.5(5)
N3 C5 Ag2 132.7(4)
C7 C6 N3 105.8(7)
N4 C7 C6 106.5(6)
N4 C8 C9 112.2(5)
C10 C9 C14 118.7(7)
C10 C9 C8 117.2(8)
C14 C9 C8 124.1(6)
C9 C10 C11 120.9(9)
C12 C11 C10 119.9(7)
C13 C12 C11 120.0(9)
C12 C13 C14 122.3(10)
C13 C14 C9 118.1(7)
C13 C14 C15 118.1(8)
C9 C14 C15 123.8(6)
N5 C15 C14 112.1(6)
N5 C16 N6 104.9(6)
N5 C16 Ag2 120.4(5)
N6 C16 Ag2 134.7(5)
C18 C17 N5 107.4(8)
C17 C18 N6 105.9(8)
N7 C19 N6 113.6(6)
N8 C20 N7 103.9(5)
N8 C20 Ag1 119.5(4)
N7 C20 Ag1 136.5(4)
C22 C21 N7 107.6(6)
C21 C22 N8 106.7(6)
N8 C23 C24 111.7(5)
C29 C24 C25 118.6(6)
C29 C24 C23 124.7(6)
C25 C24 C23 116.7(6)
C26 C25 C24 121.4(7)
C27 C26 C25 118.6(8)
C26 C27 C28 122.1(7)
C27 C28 C29 120.8(7)
C24 C29 C28 118.6(6)
C24 C29 C30 124.0(6)
C28 C29 C30 117.4(6)
N1 C30 C29 112.6(5)

loop_
_geom_bond_atom_site_label_1
_geom_bond_atom_site_label_2
_geom_bond_distance
Ag1 C20 2.073(6)
Ag1 C1 2.082(6)
Ag1 Ag2 3.0331(6)
Ag2 C16 2.105(7)
Ag2 C5 2.109(6)
S31 O31A 1.46(2)
S31 O31 1.471(5)
S31 C32 1.727(10)
S31 C31 1.753(12)
P1 F12 1.539(6)
P1 F1 1.554(6)
P1 F3 1.563(6)
P1 F2 1.578(5)
P1 F4 1.595(7)
P1 F5 1.622(6)
P2 F9 1.515(8)
P2 F10 1.523(8)
P2 F8 1.524(8)
P2 F7 1.524(7)
P2 F11 1.552(6)
P2 F6 1.561(6)
N1 C1 1.351(8)
N1 C2 1.363(8)
N1 C30 1.489(8)
N2 C1 1.346(7)
N2 C3 1.373(8)
N2 C4 1.462(8)
N3 C5 1.367(8)
N3 C6 1.406(8)
N3 C4 1.410(8)
N4 C7 1.336(10)
N4 C5 1.337(8)
N4 C8 1.496(9)
N5 C16 1.356(9)
N5 C17 1.364(11)
N5 C15 1.450(10)
N6 C16 1.364(9)
N6 C18 1.409(10)
N6 C19 1.431(9)
N7 C21 1.378(8)
N7 C20 1.381(7)
N7 C19 1.425(8)
N8 C20 1.350(7)
N8 C22 1.406(8)
N8 C23 1.456(8)
C2 C3 1.334(11)
C6 C7 1.377(11)
C8 C9 1.498(11)
C9 C10 1.389(9)
C9 C14 1.420(11)
C10 C11 1.392(13)
C11 C12 1.386(14)
C12 C13 1.342(12)
C13 C14 1.409(11)
C14 C15 1.507(10)
C17 C18 1.362(14)
C21 C22 1.330(10)
C23 C24 1.539(9)
C24 C29 1.379(9)
C24 C25 1.412(9)
C25 C26 1.383(11)
C26 C27 1.349(12)
C27 C28 1.354(11)
C28 C29 1.408(9)
C29 C30 1.508(10)

loop_
_platon_squeeze_void_nr
_platon_squeeze_void_average_x
_platon_squeeze_void_average_y
_platon_squeeze_void_average_z
_platon_squeeze_void_volume
_platon_squeeze_void_count_electrons
_platon_squeeze_void_content
1 -0.007 0.514 0.009 1663 212 ' '
